data_7047315
loop_
_publ_author_name
'Chi, Yang'
'Xue, Huai-Guo'
'Guo, Sheng-Ping'

_publ_section_title
;
 The first investigation of europium silicate melilite for second-order
 nonlinear optical application: experimental and theoretical studies.
;
_journal_issue 38
_journal_name_full 'Dalton transactions (Cambridge, England : 2003)'
_journal_page_first 13434
_journal_page_last 13441
_journal_paper_doi 10.1039/c8dt02701c
_journal_volume 47
_journal_year 2018
_chemical_formula_moiety '0.5(Eu4 Mg2 O14 Si4)'
_chemical_formula_sum 'Eu2 Mg O7 Si2'
_chemical_formula_weight 496.41
_space_group_crystal_system tetragonal
_space_group_IT_number 113
_space_group_name_Hall 'P -4 2ab'
_space_group_name_H-M_alt 'P -4 21 m'
_symmetry_space_group_name_Hall 'P -4 2ab'
_symmetry_space_group_name_H-M 'P -4 21 m'
_atom_sites_solution_primary direct
_audit_creation_date 2018-06-09
_audit_creation_method
;
Olex2 1.2-alpha
(compiled 2018.03.09 svn.r3491 for OlexSys, GUI svn.r5480)
;
_cell_angle_alpha 90
_cell_angle_beta 90
_cell_angle_gamma 90
_cell_formula_units_Z 2
_cell_length_a 8.0305(4)
_cell_length_b 8.0305(4)
_cell_length_c 5.1718(5)
_cell_measurement_reflns_used 2521
_cell_measurement_temperature 293(2)
_cell_measurement_theta_max 31.0684
_cell_measurement_theta_min 2.5363
_cell_volume 333.52(4)
_computing_molecular_graphics 'Olex2 (Dolomanov et al., 2009)'
_computing_publication_material 'Olex2 (Dolomanov et al., 2009)'
_computing_structure_refinement 'ShelXL (Sheldrick, 2015)'
_computing_structure_solution 'ShelXS (Sheldrick, 2008)'
_diffrn_ambient_temperature 293(2)
_diffrn_measured_fraction_theta_full 1.000
_diffrn_measured_fraction_theta_max 0.949
_diffrn_measurement_device_type 'CCD area detector'
_diffrn_measurement_method 'phi and omega scans'
_diffrn_radiation_monochromator graphite
_diffrn_radiation_type MoK\a
_diffrn_radiation_wavelength 0.71073
_diffrn_reflns_av_R_equivalents 0.0398
_diffrn_reflns_av_unetI/netI 0.0304
_diffrn_reflns_Laue_measured_fraction_full 1.000
_diffrn_reflns_Laue_measured_fraction_max 0.949
_diffrn_reflns_limit_h_max 10
_diffrn_reflns_limit_h_min -9
_diffrn_reflns_limit_k_max 11
_diffrn_reflns_limit_k_min -8
_diffrn_reflns_limit_l_max 7
_diffrn_reflns_limit_l_min -7
_diffrn_reflns_number 2741
_diffrn_reflns_point_group_measured_fraction_full 0.997
_diffrn_reflns_point_group_measured_fraction_max 0.902
_diffrn_reflns_theta_full 25.242
_diffrn_reflns_theta_max 31.068
_diffrn_reflns_theta_min 3.588
_exptl_absorpt_coefficient_mu 19.077
_exptl_absorpt_correction_type none
_exptl_crystal_colour yellow
_exptl_crystal_colour_primary yellow
_exptl_crystal_density_diffrn 4.943
_exptl_crystal_description sheet
_exptl_crystal_F_000 444
_exptl_crystal_size_max 0.04
_exptl_crystal_size_mid 0.04
_exptl_crystal_size_min 0.03
_refine_diff_density_max 2.028
_refine_diff_density_min -1.817
_refine_diff_density_rms 0.480
_refine_ls_abs_structure_details
;
 Flack x determined using 182 quotients [(I+)-(I-)]/[(I+)+(I-)]
 (Parsons, Flack and Wagner, Acta Cryst. B69 (2013) 249-259).
;
_refine_ls_abs_structure_Flack -0.02(3)
_refine_ls_extinction_coef 0.017(3)
_refine_ls_extinction_expression Fc^*^=kFc[1+0.001xFc^2^\l^3^/sin(2\q)]^-1/4^
_refine_ls_extinction_method 'SHELXL-2014/7 (Sheldrick 2014'
_refine_ls_goodness_of_fit_ref 1.048
_refine_ls_hydrogen_treatment undef
_refine_ls_matrix_type full
_refine_ls_number_parameters 35
_refine_ls_number_reflns 527
_refine_ls_number_restraints 0
_refine_ls_restrained_S_all 1.048
_refine_ls_R_factor_all 0.0295
_refine_ls_R_factor_gt 0.0290
_refine_ls_shift/su_max 0.001
_refine_ls_shift/su_mean 0.000
_refine_ls_structure_factor_coef Fsqd
_refine_ls_weighting_details 'w=1/[\s^2^(Fo^2^)+(0.0824P)^2^+0.8431P] where P=(Fo^2^+2Fc^2^)/3'
_refine_ls_weighting_scheme calc
_refine_ls_wR_factor_gt 0.1014
_refine_ls_wR_factor_ref 0.1018
_reflns_Friedel_coverage 0.568
_reflns_Friedel_fraction_full 0.992
_reflns_Friedel_fraction_max 0.830
_reflns_number_gt 515
_reflns_number_total 527
_reflns_threshold_expression 'I > 2\s(I)'
_cod_data_source_file c8dt02701c2.cif
_cod_data_source_block a
_cod_depositor_comments 'Adding full bibliography for 7047315.cif.'
_cod_original_cell_volume 333.52(5)
_cod_database_code 7047315
_shelx_shelxl_version_number 2014/7
_shelx_space_group_comment
;
The symmetry employed for this shelxl refinement is uniquely defined
by the following loop, which should always be used as a source of
symmetry information in preference to the above space-group names.
They are only intended as comments.
;
_shelx_estimated_absorpt_t_max 0.598
_shelx_estimated_absorpt_t_min 0.516
_olex2_refinement_description
;
;
_olex2_submission_special_instructions 'No special instructions were received'

loop_
_space_group_symop_operation_xyz
'x, y, z'
'y, -x, -z'
'-x, -y, z'
'-y, x, -z'
'x+1/2, -y+1/2, -z'
'-x+1/2, y+1/2, -z'
'-y+1/2, -x+1/2, z'
'y+1/2, x+1/2, z'

loop_
_atom_site_label
_atom_site_type_symbol
_atom_site_fract_x
_atom_site_fract_y
_atom_site_fract_z
_atom_site_U_iso_or_equiv
_atom_site_adp_type
_atom_site_occupancy
_atom_site_site_symmetry_order
_atom_site_calc_flag
_atom_site_refinement_flags_posn
_atom_site_refinement_flags_adp
_atom_site_refinement_flags_occupancy
Eu1 Eu 0.66495(5) 0.16495(5) 0.50842(11) 0.0099(3) Uani 1 2 d S T P
Mg1 Mg 1.0000 0.0000 0.0000 0.0091(10) Uani 1 4 d S T P
Si1 Si 0.8618(3) 0.3618(3) -0.0540(7) 0.0077(6) Uani 1 2 d S T P
O1 O 0.5000 0.0000 0.157(2) 0.010(2) Uani 1 4 d S T P
O2 O 0.8608(8) 0.3608(8) 0.2547(19) 0.0122(17) Uani 1 2 d S T P
O3 O 0.9209(8) 0.1902(9) -0.1951(12) 0.0120(13) Uani 1 1 d . . .

loop_
_atom_site_aniso_label
_atom_site_aniso_U_11
_atom_site_aniso_U_22
_atom_site_aniso_U_33
_atom_site_aniso_U_23
_atom_site_aniso_U_13
_atom_site_aniso_U_12
Eu1 0.0102(4) 0.0102(4) 0.0093(4) -0.00110(14) -0.00110(14) -0.00167(15)
Mg1 0.0097(14) 0.0097(14) 0.008(2) 0.000 0.000 0.000
Si1 0.0076(8) 0.0076(8) 0.0081(14) 0.0005(9) 0.0005(9) -0.0013(11)
O1 0.009(3) 0.009(3) 0.012(5) 0.000 0.000 0.000(5)
O2 0.013(3) 0.013(3) 0.010(4) 0.001(2) 0.001(2) -0.006(3)
O3 0.011(3) 0.008(3) 0.017(3) 0.000(2) 0.000(2) -0.001(2)

loop_
_atom_type_symbol
_atom_type_description
_atom_type_scat_dispersion_real
_atom_type_scat_dispersion_imag
_atom_type_scat_source
Eu Eu -0.1578 3.6682 'International Tables Vol C Tables 4.2.6.8 and 6.1.1.4'
Mg Mg 0.0486 0.0363 'International Tables Vol C Tables 4.2.6.8 and 6.1.1.4'
O O 0.0106 0.0060 'International Tables Vol C Tables 4.2.6.8 and 6.1.1.4'
Si Si 0.0817 0.0704 'International Tables Vol C Tables 4.2.6.8 and 6.1.1.4'

loop_
_geom_angle_atom_site_label_1
_geom_angle_atom_site_label_2
_geom_angle_atom_site_label_3
_geom_angle
_geom_angle_site_symmetry_1
_geom_angle_site_symmetry_3
Si1 Eu1 Si1 151.82(5) 1_556 4_645
Si1 Eu1 Si1 77.71(4) 2_565 .
Si1 Eu1 Si1 77.71(4) 4_645 .
Si1 Eu1 Si1 151.82(5) 1_556 2_565
Si1 Eu1 Si1 97.80(9) 1_556 .
Si1 Eu1 Si1 55.14(11) 4_645 2_565
O1 Eu1 Si1 178.8(2) . 1_556
O1 Eu1 Si1 83.42(18) . .
O1 Eu1 Si1 28.45(7) . 2_565
O1 Eu1 Si1 28.45(7) . 4_645
O1 Eu1 O2 79.7(2) . 4_646
O1 Eu1 O2 79.7(2) . 2_566
O1 Eu1 O3 56.77(15) . 4_645
O1 Eu1 O3 56.77(15) . 5_455
O2 Eu1 Si1 97.1(2) . 2_565
O2 Eu1 Si1 75.9(2) . 1_556
O2 Eu1 Si1 101.49(15) 4_646 2_565
O2 Eu1 Si1 99.35(18) 2_566 1_556
O2 Eu1 Si1 99.35(18) 4_646 1_556
O2 Eu1 Si1 97.1(2) . 4_645
O2 Eu1 Si1 70.4(2) 2_566 2_565
O2 Eu1 Si1 140.5(2) 2_566 .
O2 Eu1 Si1 140.5(2) 4_646 .
O2 Eu1 Si1 70.4(2) 4_646 4_645
O2 Eu1 Si1 101.49(15) 2_566 4_645
O2 Eu1 Si1 21.9(2) . .
O2 Eu1 O1 105.3(3) . .
O2 Eu1 O2 144.69(17) . 2_566
O2 Eu1 O2 70.4(4) 4_646 2_566
O2 Eu1 O2 144.69(17) . 4_646
O2 Eu1 O3 70.5(2) 2_566 5_455
O2 Eu1 O3 83.1(2) . 5_455
O2 Eu1 O3 125.2(2) 2_566 4_645
O2 Eu1 O3 83.1(2) . 4_645
O2 Eu1 O3 70.5(2) 4_646 4_645
O2 Eu1 O3 125.2(2) 4_646 5_455
O3 Eu1 Si1 28.54(15) 4_645 4_645
O3 Eu1 Si1 28.54(15) 5_455 2_565
O3 Eu1 Si1 121.36(17) 1_556 4_645
O3 Eu1 Si1 81.52(15) 5_455 4_645
O3 Eu1 Si1 95.41(15) 1_556 .
O3 Eu1 Si1 121.36(17) 8_546 2_565
O3 Eu1 Si1 123.62(14) 4_645 1_556
O3 Eu1 Si1 172.70(15) 1_556 2_565
O3 Eu1 Si1 95.41(15) 8_546 .
O3 Eu1 Si1 30.65(16) 1_556 1_556
O3 Eu1 Si1 30.65(16) 8_546 1_556
O3 Eu1 Si1 123.62(14) 5_455 1_556
O3 Eu1 Si1 70.33(15) 5_455 .
O3 Eu1 Si1 172.70(15) 8_546 4_645
O3 Eu1 Si1 81.52(15) 4_645 2_565
O3 Eu1 Si1 70.33(15) 4_645 .
O3 Eu1 O1 149.38(16) 1_556 .
O3 Eu1 O1 149.38(16) 8_546 .
O3 Eu1 O2 76.6(2) 1_556 .
O3 Eu1 O2 82.2(2) 8_546 2_566
O3 Eu1 O2 76.6(2) 8_546 .
O3 Eu1 O2 116.8(2) 8_546 4_646
O3 Eu1 O2 82.2(2) 1_556 4_646
O3 Eu1 O2 116.8(2) 1_556 2_566
O3 Eu1 O3 104.3(3) 4_645 5_455
O3 Eu1 O3 93.9(3) 8_546 5_455
O3 Eu1 O3 150.77(7) 1_556 5_455
O3 Eu1 O3 150.77(7) 8_546 4_645
O3 Eu1 O3 93.9(3) 1_556 4_645
O3 Eu1 O3 61.2(3) 8_546 1_556
Eu1 Mg1 Eu1 114.717(8) 4_646 3_754
Eu1 Mg1 Eu1 99.423(14) 1_554 3_754
Eu1 Mg1 Eu1 114.717(8) 1_554 4_646
Eu1 Mg1 Eu1 114.717(8) 2_666 3_754
Eu1 Mg1 Eu1 99.423(14) 2_666 4_646
Eu1 Mg1 Eu1 114.717(8) 2_666 1_554
Si1 Mg1 Eu1 125.09(7) 2_665 1_554
Si1 Mg1 Eu1 125.09(7) . 4_646
Si1 Mg1 Eu1 52.09(6) 4_645 4_646
Si1 Mg1 Eu1 62.66(6) 2_665 3_754
Si1 Mg1 Eu1 119.92(7) 2_665 4_646
Si1 Mg1 Eu1 125.09(7) 4_645 3_754
Si1 Mg1 Eu1 119.92(7) . 3_754
Si1 Mg1 Eu1 62.66(6) 3_755 4_646
Si1 Mg1 Eu1 125.09(7) 3_755 2_666
Si1 Mg1 Eu1 62.66(6) 4_645 1_554
Si1 Mg1 Eu1 119.92(7) 3_755 1_554
Si1 Mg1 Eu1 52.09(6) . 1_554
Si1 Mg1 Eu1 52.09(6) 3_755 3_754
Si1 Mg1 Eu1 52.09(6) 2_665 2_666
Si1 Mg1 Eu1 119.92(7) 4_645 2_666
Si1 Mg1 Eu1 62.66(6) . 2_666
Si1 Mg1 Si1 169.74(14) 2_665 4_645
Si1 Mg1 Si1 90.458(13) . 4_645
Si1 Mg1 Si1 90.458(13) 4_645 3_755
Si1 Mg1 Si1 90.458(12) . 2_665
Si1 Mg1 Si1 90.458(13) 2_665 3_755
Si1 Mg1 Si1 169.74(14) . 3_755
O3 Mg1 Eu1 34.23(19) 2_665 2_666
O3 Mg1 Eu1 139.96(19) 2_665 1_554
O3 Mg1 Eu1 34.23(19) 4_645 4_646
O3 Mg1 Eu1 139.96(19) 3_755 2_666
O3 Mg1 Eu1 98.82(19) 2_665 4_646
O3 Mg1 Eu1 84.7(2) . 2_666
O3 Mg1 Eu1 84.7(2) 4_645 1_554
O3 Mg1 Eu1 34.23(19) . 1_554
O3 Mg1 Eu1 139.97(19) . 4_646
O3 Mg1 Eu1 98.82(19) . 3_754
O3 Mg1 Eu1 84.7(2) 3_755 4_646
O3 Mg1 Eu1 84.7(2) 2_665 3_754
O3 Mg1 Eu1 98.82(19) 3_755 1_554
O3 Mg1 Eu1 34.23(19) 3_755 3_754
O3 Mg1 Eu1 139.96(19) 4_645 3_754
O3 Mg1 Eu1 98.82(19) 4_645 2_666
O3 Mg1 Si1 143.5(2) . 3_755
O3 Mg1 Si1 94.1(2) . 2_665
O3 Mg1 Si1 91.2(2) . 4_645
O3 Mg1 Si1 94.1(2) 2_665 3_755
O3 Mg1 Si1 91.2(2) 3_755 2_665
O3 Mg1 Si1 26.3(2) 3_755 3_755
O3 Mg1 Si1 26.3(2) 4_645 4_645
O3 Mg1 Si1 91.2(2) 4_645 3_755
O3 Mg1 Si1 26.3(2) 2_665 2_665
O3 Mg1 Si1 26.3(2) . .
O3 Mg1 Si1 143.5(2) 4_645 2_665
O3 Mg1 Si1 91.2(2) 2_665 .
O3 Mg1 Si1 94.1(2) 3_755 4_645
O3 Mg1 Si1 143.5(2) 3_755 .
O3 Mg1 Si1 94.1(2) 4_645 .
O3 Mg1 Si1 143.5(2) 2_665 4_645
O3 Mg1 O3 105.74(18) 3_755 4_645
O3 Mg1 O3 105.74(18) . 2_665
O3 Mg1 O3 117.2(4) . 3_755
O3 Mg1 O3 105.74(18) . 4_645
O3 Mg1 O3 117.2(4) 2_665 4_645
O3 Mg1 O3 105.74(18) 2_665 3_755
Eu1 Si1 Eu1 146.27(4) 2_665 .
Eu1 Si1 Eu1 146.27(4) 4_655 .
Eu1 Si1 Eu1 97.80(9) 1_554 .
Eu1 Si1 Eu1 80.34(8) 1_554 2_665
Eu1 Si1 Eu1 67.08(8) 4_655 2_665
Eu1 Si1 Eu1 80.34(8) 1_554 4_655
Mg1 Si1 Eu1 75.40(4) 5_455 4_655
Mg1 Si1 Eu1 77.16(6) 5_455 1_554
Mg1 Si1 Eu1 75.40(4) . 2_665
Mg1 Si1 Eu1 138.81(11) . 4_655
Mg1 Si1 Eu1 138.81(11) 5_455 2_665
Mg1 Si1 Eu1 71.41(7) 5_455 .
Mg1 Si1 Eu1 71.41(7) . .
Mg1 Si1 Eu1 77.16(6) . 1_554
Mg1 Si1 Mg1 130.78(12) 5_455 .
O1 Si1 Eu1 146.3(4) 2_665 .
O1 Si1 Eu1 48.6(3) 2_665 2_665
O1 Si1 Eu1 115.9(4) 2_665 1_554
O1 Si1 Eu1 48.6(3) 2_665 4_655
O1 Si1 Mg1 114.45(7) 2_665 5_455
O1 Si1 Mg1 114.45(7) 2_665 .
O2 Si1 Eu1 134.9(4) . 1_554
O2 Si1 Eu1 134.1(3) . 4_655
O2 Si1 Eu1 37.1(4) . .
O2 Si1 Eu1 134.1(3) . 2_665
O2 Si1 Mg1 84.70(17) . .
O2 Si1 Mg1 84.70(17) . 5_455
O2 Si1 O1 109.2(5) . 2_665
O2 Si1 O3 116.4(3) . 8_545
O2 Si1 O3 116.4(3) . .
O3 Si1 Eu1 108.4(3) 8_545 2_665
O3 Si1 Eu1 55.1(2) 8_545 4_655
O3 Si1 Eu1 55.1(2) . 2_665
O3 Si1 Eu1 108.4(3) . 4_655
O3 Si1 Eu1 53.5(3) . 1_554
O3 Si1 Eu1 53.5(3) 8_545 1_554
O3 Si1 Eu1 96.7(3) 8_545 .
O3 Si1 Eu1 96.7(3) . .
O3 Si1 Mg1 127.7(3) . 5_455
O3 Si1 Mg1 31.8(2) . .
O3 Si1 Mg1 127.7(3) 8_545 .
O3 Si1 Mg1 31.8(2) 8_545 5_455
O3 Si1 O1 103.1(3) 8_545 2_665
O3 Si1 O1 103.1(3) . 2_665
O3 Si1 O3 106.9(5) 8_545 .
Eu1 O1 Eu1 91.7(4) 3_655 .
Si1 O1 Eu1 102.9(2) 4_645 3_655
Si1 O1 Eu1 102.9(2) 4_645 .
Si1 O1 Eu1 102.9(2) 2_565 3_655
Si1 O1 Eu1 102.9(2) 2_565 .
Si1 O1 Si1 142.5(8) 4_645 2_565
Eu1 O2 Eu1 105.6(3) . 2_666
Eu1 O2 Eu1 105.6(3) . 4_656
Eu1 O2 Eu1 86.3(3) 4_656 2_666
Si1 O2 Eu1 116.3(4) . 4_656
Si1 O2 Eu1 120.9(5) . .
Si1 O2 Eu1 116.3(4) . 2_666
Eu1 O3 Eu1 104.3(2) 1_554 2_665
Mg1 O3 Eu1 113.6(3) . 2_665
Mg1 O3 Eu1 120.7(3) . 1_554
Si1 O3 Eu1 96.4(3) . 2_665
Si1 O3 Eu1 95.8(3) . 1_554
Si1 O3 Mg1 121.9(4) . .

loop_
_geom_bond_atom_site_label_1
_geom_bond_atom_site_label_2
_geom_bond_distance
_geom_bond_site_symmetry_2
Eu1 Si1 3.181(3) 1_556
Eu1 Si1 3.669(4) .
Eu1 Si1 3.390(3) 2_565
Eu1 Si1 3.390(3) 4_645
Eu1 O1 2.610(8) .
Eu1 O2 2.740(7) 4_646
Eu1 O2 2.740(7) 2_566
Eu1 O2 2.583(10) .
Eu1 O3 2.572(7) 8_546
Eu1 O3 2.797(6) 5_455
Eu1 O3 2.572(7) 1_556
Eu1 O3 2.797(6) 4_645
Mg1 Eu1 3.9316(4) 1_554
Mg1 Eu1 3.9316(4) 2_666
Mg1 Eu1 3.9316(4) 3_754
Mg1 Eu1 3.9316(4) 4_646
Mg1 Si1 3.1228(15) 4_645
Mg1 Si1 3.1228(15) .
Mg1 Si1 3.1228(15) 2_665
Mg1 Si1 3.1228(15) 3_755
Mg1 O3 1.938(7) 4_645
Mg1 O3 1.938(7) 3_755
Mg1 O3 1.938(7) .
Mg1 O3 1.938(7) 2_665
Si1 Eu1 3.390(3) 4_655
Si1 Eu1 3.390(3) 2_665
Si1 Eu1 3.181(3) 1_554
Si1 Mg1 3.1228(15) 5_455
Si1 O1 1.657(5) 2_665
Si1 O2 1.596(11) .
Si1 O3 1.630(7) .
Si1 O3 1.630(7) 8_545
O1 Eu1 2.610(8) 3_655
O1 Si1 1.657(5) 2_565
O1 Si1 1.657(5) 4_645
O2 Eu1 2.740(7) 4_656
O2 Eu1 2.740(7) 2_666
O3 Eu1 2.572(7) 1_554
O3 Eu1 2.797(6) 2_665
